data_4517574
loop_
_publ_author_name
'Mahato, Sanjit K.'
'Chatani, Naoto'

_publ_section_title
;
 The Iridium(III)-Catalyzed Direct C(sp2)-- and C(sp3)--H Alkynylation of
 2-Acylimidazoles with Various Alkynyl Bromides: Understanding the Full
 Catalytic Cycle
;
_journal_issue 9
_journal_name_full 'ACS Catalysis'
_journal_page_first 5173
_journal_page_last 5178
_journal_paper_doi 10.1021/acscatal.0c01189
_journal_volume 10
_journal_year 2020
_chemical_formula_moiety 'C65 H59 B Cl F24 Ir N2 O Si'
_chemical_formula_sum 'C65 H59 B Cl F24 Ir N2 O Si'
_chemical_formula_weight 1606.72
_space_group_crystal_system monoclinic
_space_group_IT_number 15
_space_group_name_Hall '-I 2ya'
_space_group_name_H-M_alt 'I 1 2/a 1'
_atom_sites_solution_hydrogens geom
_atom_sites_solution_primary direct
_atom_sites_solution_secondary difmap
_cell_angle_alpha 90.0000
_cell_angle_beta 103.9972(17)
_cell_angle_gamma 90.0000
_cell_formula_units_Z 8
_cell_length_a 43.3006(8)
_cell_length_b 12.9147(2)
_cell_length_c 24.7725(4)
_cell_measurement_reflns_used 17906
_cell_measurement_temperature 123
_cell_measurement_theta_max 67.97
_cell_measurement_theta_min 3.69
_cell_volume 13441.8(4)
_computing_cell_refinement 'CrysAlisPro 1.171.40.43a (Rigaku OD, 2019)'
_computing_data_collection 'CrysAlisPro 1.171.40.43a (Rigaku OD, 2019)'
_computing_data_reduction 'CrysAlisPro 1.171.40.43a (Rigaku OD, 2019)'
_computing_molecular_graphics 'CrystalStructure 4.2.1'
_computing_publication_material 'CrystalStructure 4.2.1 (Rigaku, 2016)'
_computing_structure_refinement 'SHELXL97 (Sheldrick, 2008)'
_computing_structure_solution 'SIR92 (Altomare, et al., 1994)'
_diffrn_ambient_temperature 123
_diffrn_detector_area_resol_mean 10.000
_diffrn_measured_fraction_theta_full 0.977
_diffrn_measured_fraction_theta_max 0.977
_diffrn_measurement_device_type 'Rigaku XtaLAB P200'
_diffrn_measurement_method \w
_diffrn_radiation_type 'Cu K\a'
_diffrn_radiation_wavelength 1.54184
_diffrn_reflns_av_R_equivalents 0.0323
_diffrn_reflns_Laue_measured_fraction_full 0.000
_diffrn_reflns_Laue_measured_fraction_max 0.000
_diffrn_reflns_limit_h_max 50
_diffrn_reflns_limit_h_min -52
_diffrn_reflns_limit_k_max 15
_diffrn_reflns_limit_k_min -9
_diffrn_reflns_limit_l_max 29
_diffrn_reflns_limit_l_min -29
_diffrn_reflns_number 35550
_diffrn_reflns_point_group_measured_fraction_full 0.000
_diffrn_reflns_point_group_measured_fraction_max 0.000
_diffrn_reflns_theta_full 68.030
_diffrn_reflns_theta_max 68.030
_diffrn_reflns_theta_min 3.678
_diffrn_standards_number 0
_exptl_absorpt_coefficient_mu 5.280
_exptl_absorpt_correction_T_max 0.453
_exptl_absorpt_correction_T_min 0.182
_exptl_absorpt_correction_type multi-scan
_exptl_absorpt_process_details
;
CrysAlisPro 1.171.40.43a (Rigaku Oxford Diffraction, 2019)
Empirical absorption correction using spherical harmonics,
 implemented in SCALE3 ABSPACK scaling algorithm.
;
_exptl_crystal_colour red
_exptl_crystal_density_diffrn 1.588
_exptl_crystal_density_method 'not measured'
_exptl_crystal_description prism
_exptl_crystal_F_000 6400.00
_exptl_crystal_size_max 0.450
_exptl_crystal_size_mid 0.200
_exptl_crystal_size_min 0.150
_refine_diff_density_max 1.88
_refine_diff_density_min -1.03
_refine_ls_extinction_method none
_refine_ls_goodness_of_fit_ref 1.036
_refine_ls_hydrogen_treatment constr
_refine_ls_number_parameters 865
_refine_ls_number_reflns 11978
_refine_ls_number_restraints 0
_refine_ls_R_factor_all 0.0443
_refine_ls_R_factor_gt 0.0428
_refine_ls_shift/su_max 0.050
_refine_ls_structure_factor_coef Fsqd
_refine_ls_weighting_details 'w = 1/[\s^2^(Fo^2^)+(0.0689P)^2^+72.3266P] where P=(Fo^2^+2Fc^2^)/3'
_refine_ls_weighting_scheme calc
_refine_ls_wR_factor_gt 0.1168
_refine_ls_wR_factor_ref 0.1180
_reflns_number_gt 11394
_reflns_number_total 11978
_reflns_threshold_expression F^2^>2.0\s(F^2^)
_cod_data_source_file cs0c01189_si_006.cif
_cod_data_source_block xcalibur
_cod_depositor_comments
;
The following automatic conversions were performed:

data name '_atom_site_symetry_multiplicity' was replaced with
'_atom_site_symmetry_multiplicity' as specified in the replacement
file
'/home/data/users/saulius/crontab/automatic-downloads/rss-feeds/ACS/lib/lists/replacement-tags.lst'.

Automatic conversion script
Id: cif_correct_tags 7550 2019-12-06 10:49:48Z antanas 

 Adding full bibliography for 4517571--4517575.cif.

 Adding full bibliography for 4517571--4517575.cif.
;
_cod_database_code 4517574

loop_
_symmetry_equiv_pos_as_xyz
'x, y, z'
'-x+1/2, y, -z'
'x+1/2, y+1/2, z+1/2'
'-x+1, y+1/2, -z+1/2'
'-x, -y, -z'
'x-1/2, -y, z'
'-x+1/2, -y+1/2, -z+1/2'
'x, -y+1/2, z+1/2'

loop_
_atom_site_label
_atom_site_type_symbol
_atom_site_fract_x
_atom_site_fract_y
_atom_site_fract_z
_atom_site_U_iso_or_equiv
_atom_site_adp_type
_atom_site_occupancy
_atom_site_symmetry_multiplicity
_atom_site_calc_flag
_atom_site_refinement_flags
_atom_site_disorder_assembly
_atom_site_disorder_group
Ir1 Ir 1.154716(4) 0.144798(13) 0.324674(6) 0.02510(8) Uani 1 1 d . . .
Cl1 Cl 1.20607(2) 0.13294(7) 0.30382(4) 0.02420(18) Uani 1 1 d . . .
Si1 Si 1.01981(3) 0.31795(10) 0.16084(5) 0.0363(3) Uani 1 1 d . . .
F1 F 0.91740(9) 0.1798(6) 0.18262(14) 0.128(2) Uani 1 1 d . . .
F2 F 0.89859(11) 0.0475(4) 0.21457(16) 0.1021(16) Uani 1 1 d . . .
F3 F 0.88405(9) 0.1987(4) 0.23209(13) 0.0850(13) Uani 1 1 d . . .
F4 F 0.76224(12) 0.0236(5) 0.0804(3) 0.157(3) Uani 1 1 d . . .
F5 F 0.77202(9) 0.1109(5) 0.15327(16) 0.1037(17) Uani 1 1 d . . .
F6 F 0.75701(9) 0.1778(6) 0.0735(2) 0.122(2) Uani 1 1 d . . .
F7 F 0.79717(11) -0.2414(2) -0.14347(14) 0.0739(11) Uani 1 1 d . . .
F8 F 0.76435(9) -0.1885(3) -0.0983(3) 0.1013(17) Uani 1 1 d . . .
F9 F 0.81201(9) -0.2235(2) -0.05698(13) 0.0585(8) Uani 1 1 d . . .
F10 F 0.76588(6) 0.0847(2) -0.25944(10) 0.0424(6) Uani 1 1 d . . .
F11 F 0.81455(7) 0.1282(3) -0.25328(12) 0.0515(7) Uani 1 1 d . . .
F12 F 0.78399(7) 0.2276(2) -0.22058(11) 0.0487(7) Uani 1 1 d . . .
F13 F 0.76313(6) 0.4586(3) -0.04359(12) 0.0539(8) Uani 1 1 d . . .
F14 F 0.76699(6) 0.4167(2) -0.12467(11) 0.0462(7) Uani 1 1 d . . .
F15 F 0.78106(7) 0.5682(2) -0.09292(16) 0.0595(9) Uani 1 1 d . . .
F16 F 0.91701(7) 0.5237(3) -0.03443(12) 0.0530(8) Uani 1 1 d . . .
F17 F 0.89014(7) 0.62600(19) 0.00478(12) 0.0414(6) Uani 1 1 d . . .
F18 F 0.91677(6) 0.5008(2) 0.05110(11) 0.0407(6) Uani 1 1 d . . .
F19 F 0.95195(11) 0.2779(3) -0.1044(2) 0.0868(14) Uani 1 1 d . . .
F20 F 0.97300(7) 0.1383(2) -0.12350(13) 0.0526(8) Uani 1 1 d . . .
F21 F 0.92618(8) 0.1799(4) -0.16669(14) 0.0763(12) Uani 1 1 d . . .
F22 F 0.97685(8) -0.1232(3) 0.01620(16) 0.0648(9) Uani 1 1 d . . .
F23 F 0.93131(9) -0.1889(3) 0.0059(2) 0.0987(17) Uani 1 1 d . . .
F24 F 0.95013(11) -0.0991(3) 0.07647(15) 0.0821(12) Uani 1 1 d . . .
O1 O 1.15285(6) 0.2951(2) 0.28728(11) 0.0270(5) Uani 1 1 d . . .
N1 N 1.12702(8) 0.1752(3) 0.15292(14) 0.0275(7) Uani 1 1 d . . .
N2 N 1.13619(8) 0.1194(3) 0.23960(13) 0.0255(7) Uani 1 1 d . . .
C1 C 1.14600(9) 0.4027(3) 0.20869(16) 0.0271(8) Uani 1 1 d . . .
C2 C 1.11753(9) 0.4504(3) 0.17999(16) 0.0279(8) Uani 1 1 d . . .
C3 C 1.11840(11) 0.5503(3) 0.15945(18) 0.0353(9) Uani 1 1 d . . .
H3 H 1.0993 0.5836 0.1402 0.042 Uiso 1 1 calc R . .
C4 C 1.14743(12) 0.6007(4) 0.1675(2) 0.0402(10) Uani 1 1 d . . .
H4 H 1.1481 0.6692 0.1538 0.048 Uiso 1 1 calc R . .
C5 C 1.17528(11) 0.5530(4) 0.19494(19) 0.0384(10) Uani 1 1 d . . .
H5 H 1.1948 0.5892 0.1996 0.046 Uiso 1 1 calc R . .
C6 C 1.17547(10) 0.4533(3) 0.21594(17) 0.0326(9) Uani 1 1 d . . .
C7 C 1.20644(10) 0.4035(4) 0.2456(2) 0.0414(10) Uani 1 1 d . . .
H7A H 1.2041 0.3280 0.2438 0.050 Uiso 1 1 calc R . .
H7B H 1.2120 0.4257 0.2846 0.050 Uiso 1 1 calc R . .
H7C H 1.2233 0.4245 0.2277 0.050 Uiso 1 1 calc R . .
C8 C 1.14472(9) 0.3005(3) 0.23523(16) 0.0262(8) Uani 1 1 d . . .
C9 C 1.13533(9) 0.2035(3) 0.20743(16) 0.0255(8) Uani 1 1 d . . .
C10 C 1.12847(9) 0.0369(3) 0.20548(17) 0.0293(8) Uani 1 1 d . . .
H10 H 1.1272 -0.0328 0.2170 0.035 Uiso 1 1 calc R . .
C11 C 1.12272(9) 0.0706(3) 0.15142(17) 0.0293(8) Uani 1 1 d . . .
H11 H 1.1168 0.0288 0.1190 0.035 Uiso 1 1 calc R . .
C12 C 1.12236(11) 0.2414(4) 0.10349(16) 0.0348(9) Uani 1 1 d . . .
H12A H 1.1422 0.2783 0.1038 0.042 Uiso 1 1 calc R . .
H12B H 1.1054 0.2916 0.1037 0.042 Uiso 1 1 calc R . .
H12C H 1.1163 0.1986 0.0699 0.042 Uiso 1 1 calc R . .
C13 C 1.14534(10) 0.1981(3) 0.40177(16) 0.0327(9) Uani 1 1 d . . .
C14 C 1.17215(10) 0.1302(3) 0.41294(17) 0.0304(9) Uani 1 1 d . . .
C15 C 1.16158(10) 0.0298(3) 0.38873(17) 0.0319(9) Uani 1 1 d . . .
C16 C 1.12799(11) 0.0383(4) 0.36255(17) 0.0362(9) Uani 1 1 d . . .
C17 C 1.11820(10) 0.1434(4) 0.37021(18) 0.0347(10) Uani 1 1 d . . .
C18 C 1.14557(13) 0.3106(4) 0.4170(2) 0.0446(11) Uani 1 1 d . . .
H18A H 1.1301 0.3226 0.4395 0.054 Uiso 1 1 calc R . .
H18B H 1.1398 0.3525 0.3831 0.054 Uiso 1 1 calc R . .
H18C H 1.1669 0.3301 0.4385 0.054 Uiso 1 1 calc R . .
C19 C 1.20521(11) 0.1558(4) 0.44492(19) 0.0404(11) Uani 1 1 d . . .
H19A H 1.2086 0.2307 0.4437 0.048 Uiso 1 1 calc R . .
H19B H 1.2206 0.1198 0.4284 0.048 Uiso 1 1 calc R . .
H19C H 1.2081 0.1337 0.4837 0.048 Uiso 1 1 calc R . .
C20 C 1.18150(13) -0.0665(4) 0.3933(2) 0.0457(11) Uani 1 1 d . . .
H20A H 1.1812 -0.0923 0.3559 0.055 Uiso 1 1 calc R . .
H20B H 1.1729 -0.1196 0.4139 0.055 Uiso 1 1 calc R . .
H20C H 1.2035 -0.0506 0.4130 0.055 Uiso 1 1 calc R . .
C21 C 1.10785(14) -0.0475(5) 0.3333(2) 0.0544(14) Uani 1 1 d . . .
H21A H 1.0989 -0.0279 0.2944 0.065 Uiso 1 1 calc R . .
H21B H 1.0906 -0.0612 0.3515 0.065 Uiso 1 1 calc R . .
H21C H 1.1209 -0.1100 0.3346 0.065 Uiso 1 1 calc R . .
C22 C 1.08462(11) 0.1861(5) 0.3518(2) 0.0514(13) Uani 1 1 d . . .
H22A H 1.0846 0.2468 0.3280 0.062 Uiso 1 1 calc R . .
H22B H 1.0771 0.2063 0.3846 0.062 Uiso 1 1 calc R . .
H22C H 1.0705 0.1329 0.3309 0.062 Uiso 1 1 calc R . .
C23 C 1.08711(10) 0.4007(3) 0.17430(17) 0.0311(9) Uani 1 1 d . . .
C24 C 1.06084(11) 0.3645(3) 0.1685(2) 0.0353(10) Uani 1 1 d . . .
C25 C 1.02135(14) 0.1792(5) 0.1412(3) 0.0598(14) Uani 1 1 d . . .
H25 H 1.0313 0.1769 0.1088 0.072 Uiso 1 1 calc R . .
C26 C 1.04264(15) 0.1140(5) 0.1876(3) 0.0623(15) Uani 1 1 d . . .
H26A H 1.0451 0.0443 0.1735 0.075 Uiso 1 1 calc R . .
H26B H 1.0328 0.1094 0.2192 0.075 Uiso 1 1 calc R . .
H26C H 1.0636 0.1468 0.1996 0.075 Uiso 1 1 calc R . .
C27 C 0.98811(18) 0.1309(6) 0.1215(4) 0.081(2) Uani 1 1 d . . .
H27A H 0.9781 0.1264 0.1529 0.097 Uiso 1 1 calc R . .
H27B H 0.9900 0.0613 0.1069 0.097 Uiso 1 1 calc R . .
H27C H 0.9750 0.1741 0.0922 0.097 Uiso 1 1 calc R . .
C28 C 1.0092(3) 0.3409(11) 0.2274(5) 0.171(7) Uani 1 1 d . . .
H28 H 1.0173 0.2759 0.2479 0.205 Uiso 1 1 calc R . .
C29 C 1.0255(3) 0.4181(11) 0.2664(4) 0.142(5) Uani 1 1 d . . .
H29A H 1.0218 0.4043 0.3032 0.170 Uiso 1 1 calc R . .
H29B H 1.0173 0.4870 0.2539 0.170 Uiso 1 1 calc R . .
H29C H 1.0484 0.4152 0.2685 0.170 Uiso 1 1 calc R . .
C30 C 0.9748(3) 0.3327(15) 0.2248(6) 0.206(9) Uani 1 1 d . . .
H30A H 0.9642 0.3975 0.2103 0.248 Uiso 1 1 calc R . .
H30B H 0.9718 0.3197 0.2621 0.248 Uiso 1 1 calc R . .
H30C H 0.9657 0.2754 0.2001 0.248 Uiso 1 1 calc R . .
C31 C 0.99456(16) 0.3945(6) 0.1015(4) 0.086(2) Uani 1 1 d . . .
H31 H 0.9721 0.3719 0.0982 0.104 Uiso 1 1 calc R . .
C32 C 1.0025(2) 0.3662(7) 0.0452(3) 0.086(2) Uani 1 1 d . . .
H32A H 1.0245 0.3867 0.0463 0.104 Uiso 1 1 calc R . .
H32B H 0.9879 0.4027 0.0148 0.104 Uiso 1 1 calc R . .
H32C H 1.0002 0.2913 0.0391 0.104 Uiso 1 1 calc R . .
C33 C 0.9964(2) 0.5157(6) 0.1213(7) 0.188(8) Uani 1 1 d . . .
H33A H 0.9815 0.5570 0.0935 0.225 Uiso 1 1 calc R . .
H33B H 1.0181 0.5417 0.1253 0.225 Uiso 1 1 calc R . .
H33C H 0.9907 0.5209 0.1571 0.225 Uiso 1 1 calc R . .
C34 C 0.88925(9) 0.1157(3) -0.02673(15) 0.0238(7) Uani 1 1 d . . .
C35 C 0.90473(9) 0.0282(3) 0.00097(16) 0.0266(8) Uani 1 1 d . . .
H35 H 0.8955 -0.0068 0.0269 0.032 Uiso 1 1 calc R . .
C36 C 0.93320(9) -0.0090(3) -0.00831(17) 0.0289(8) Uani 1 1 d . . .
C37 C 0.94751(9) 0.0388(3) -0.04610(17) 0.0295(8) Uani 1 1 d . . .
H37 H 0.9670 0.0136 -0.0524 0.035 Uiso 1 1 calc R . .
C38 C 0.93253(9) 0.1247(3) -0.07443(17) 0.0282(8) Uani 1 1 d . . .
C39 C 0.90416(9) 0.1617(3) -0.06505(16) 0.0250(8) Uani 1 1 d . . .
H39 H 0.8945 0.2204 -0.0854 0.030 Uiso 1 1 calc R . .
C40 C 0.94632(11) 0.1792(4) -0.1164(2) 0.0384(10) Uani 1 1 d . . .
C41 C 0.94791(10) -0.1043(4) 0.0225(2) 0.0381(10) Uani 1 1 d . . .
C42 C 0.84708(9) 0.1314(3) 0.03936(16) 0.0244(8) Uani 1 1 d . . .
C43 C 0.81611(9) 0.1198(3) 0.04621(18) 0.0300(8) Uani 1 1 d . . .
H43 H 0.7990 0.1143 0.0141 0.036 Uiso 1 1 calc R . .
C44 C 0.80943(10) 0.1161(4) 0.09849(19) 0.0371(10) Uani 1 1 d . . .
C45 C 0.83361(11) 0.1230(4) 0.14645(19) 0.0405(10) Uani 1 1 d . . .
H45 H 0.8292 0.1199 0.1822 0.049 Uiso 1 1 calc R . .
C46 C 0.86459(11) 0.1345(4) 0.14071(19) 0.0380(10) Uani 1 1 d . . .
C47 C 0.87107(10) 0.1395(3) 0.08833(18) 0.0308(9) Uani 1 1 d . . .
H47 H 0.8924 0.1487 0.0859 0.037 Uiso 1 1 calc R . .
C48 C 0.89108(14) 0.1407(6) 0.1922(2) 0.0616(18) Uani 1 1 d . . .
C49 C 0.77568(13) 0.1076(6) 0.1024(2) 0.0567(14) Uani 1 1 d . . .
C50 C 0.84945(8) 0.2791(3) -0.02904(14) 0.0216(7) Uani 1 1 d . . .
C51 C 0.87452(9) 0.3500(3) -0.01173(16) 0.0245(8) Uani 1 1 d . . .
H51 H 0.8954 0.3242 0.0036 0.029 Uiso 1 1 calc R . .
C52 C 0.86989(9) 0.4562(3) -0.01620(15) 0.0251(8) Uani 1 1 d . . .
C53 C 0.83981(9) 0.4976(3) -0.03853(15) 0.0260(8) Uani 1 1 d . . .
H53 H 0.8367 0.5703 -0.0423 0.031 Uiso 1 1 calc R . .
C54 C 0.81464(9) 0.4293(3) -0.05512(15) 0.0245(7) Uani 1 1 d . . .
C55 C 0.81923(8) 0.3226(3) -0.04996(15) 0.0227(7) Uani 1 1 d . . .
H55 H 0.8014 0.2780 -0.0609 0.027 Uiso 1 1 calc R . .
C56 C 0.78159(9) 0.4688(3) -0.07941(17) 0.0298(8) Uani 1 1 d . . .
C57 C 0.89826(10) 0.5260(3) 0.00119(17) 0.0310(9) Uani 1 1 d . . .
C58 C 0.82985(8) 0.0900(3) -0.07222(15) 0.0229(7) Uani 1 1 d . . .
C59 C 0.81954(9) 0.1314(3) -0.12548(17) 0.0245(8) Uani 1 1 d . . .
H59 H 0.8250 0.2009 -0.1316 0.029 Uiso 1 1 calc R . .
C60 C 0.80142(9) 0.0749(3) -0.17040(16) 0.0256(8) Uani 1 1 d . . .
C61 C 0.79301(9) -0.0268(3) -0.16363(17) 0.0275(8) Uani 1 1 d . . .
H61 H 0.7809 -0.0658 -0.1940 0.033 Uiso 1 1 calc R . .
C62 C 0.80290(9) -0.0700(3) -0.11076(17) 0.0273(8) Uani 1 1 d . . .
C63 C 0.82058(9) -0.0128(3) -0.06620(16) 0.0258(8) Uani 1 1 d . . .
H63 H 0.8266 -0.0443 -0.0305 0.031 Uiso 1 1 calc R . .
C64 C 0.79124(10) 0.1280(3) -0.22577(18) 0.0309(9) Uani 1 1 d . . .
C65 C 0.79347(11) -0.1794(3) -0.10205(19) 0.0362(9) Uani 1 1 d . . .
B1 B 0.85402(10) 0.1535(3) -0.02156(18) 0.0223(8) Uani 1 1 d . . .

loop_
_atom_site_aniso_label
_atom_site_aniso_U_11
_atom_site_aniso_U_22
_atom_site_aniso_U_33
_atom_site_aniso_U_23
_atom_site_aniso_U_13
_atom_site_aniso_U_12
Ir1 0.02249(11) 0.03171(11) 0.02110(11) -0.00005(6) 0.00529(7) 0.00010(6)
Cl1 0.0174(4) 0.0366(5) 0.0199(4) -0.0022(3) 0.0071(3) 0.0032(3)
Si1 0.0229(5) 0.0451(7) 0.0415(6) -0.0046(5) 0.0091(5) 0.0001(5)
F1 0.0405(19) 0.307(8) 0.0309(17) 0.016(3) -0.0025(14) -0.056(3)
F2 0.088(3) 0.157(5) 0.048(2) 0.033(3) -0.0092(19) 0.042(3)
F3 0.069(2) 0.147(4) 0.0338(17) -0.012(2) 0.0023(16) -0.016(3)
F4 0.081(3) 0.180(6) 0.243(7) -0.104(6) 0.107(4) -0.085(4)
F5 0.044(2) 0.222(6) 0.055(2) 0.019(3) 0.0312(17) -0.001(3)
F6 0.040(2) 0.215(6) 0.120(4) 0.073(4) 0.038(2) 0.036(3)
F7 0.139(4) 0.0340(15) 0.0513(18) -0.0080(14) 0.028(2) -0.0165(18)
F8 0.047(2) 0.050(2) 0.218(6) 0.025(3) 0.054(3) -0.0119(16)
F9 0.084(2) 0.0353(14) 0.0498(17) 0.0096(13) 0.0032(16) -0.0138(14)
F10 0.0412(14) 0.0424(14) 0.0334(13) -0.0007(11) -0.0110(11) -0.0022(11)
F11 0.0470(17) 0.074(2) 0.0358(15) 0.0193(13) 0.0139(13) 0.0032(14)
F12 0.0650(18) 0.0308(13) 0.0381(14) 0.0018(11) -0.0111(13) 0.0084(12)
F13 0.0308(13) 0.091(2) 0.0436(15) 0.0057(15) 0.0170(12) 0.0203(14)
F14 0.0319(13) 0.0596(17) 0.0390(14) -0.0131(13) -0.0073(11) 0.0123(12)
F15 0.0390(15) 0.0344(14) 0.093(2) 0.0154(15) -0.0066(15) 0.0051(12)
F16 0.0448(16) 0.073(2) 0.0508(16) -0.0229(15) 0.0295(13) -0.0312(14)
F17 0.0450(15) 0.0325(12) 0.0439(15) -0.0040(11) 0.0053(12) -0.0131(11)
F18 0.0320(13) 0.0457(14) 0.0378(13) -0.0038(11) -0.0047(10) -0.0115(11)
F19 0.126(3) 0.0447(18) 0.125(3) -0.003(2) 0.098(3) -0.021(2)
F20 0.0361(15) 0.074(2) 0.0565(18) 0.0198(14) 0.0292(14) 0.0143(13)
F21 0.0441(18) 0.139(3) 0.0475(18) 0.044(2) 0.0144(15) 0.001(2)
F22 0.0409(17) 0.070(2) 0.085(2) 0.0306(19) 0.0173(17) 0.0262(15)
F23 0.068(2) 0.0411(18) 0.151(4) 0.028(2) -0.044(3) -0.0091(17)
F24 0.112(3) 0.085(3) 0.050(2) 0.0270(19) 0.021(2) 0.051(2)
O1 0.0282(13) 0.0308(14) 0.0221(13) -0.0018(11) 0.0061(10) -0.0027(11)
N1 0.0221(16) 0.0356(17) 0.0245(16) -0.0024(14) 0.0048(13) -0.0011(14)
N2 0.0211(15) 0.0321(16) 0.0226(16) -0.0016(13) 0.0040(13) -0.0013(13)
C1 0.0271(19) 0.032(2) 0.0244(18) -0.0030(16) 0.0100(15) -0.0034(16)
C2 0.0283(19) 0.034(2) 0.0239(18) -0.0021(16) 0.0103(15) -0.0021(16)
C3 0.040(2) 0.036(2) 0.033(2) 0.0042(18) 0.0136(18) -0.0003(18)
C4 0.052(3) 0.035(2) 0.040(2) 0.0037(19) 0.022(2) -0.009(2)
C5 0.042(2) 0.041(2) 0.037(2) -0.0049(19) 0.0197(19) -0.016(2)
C6 0.030(2) 0.041(2) 0.029(2) -0.0072(17) 0.0130(17) -0.0098(18)
C7 0.025(2) 0.051(3) 0.048(3) -0.003(2) 0.0073(19) -0.0078(19)
C8 0.0196(17) 0.032(2) 0.028(2) -0.0020(16) 0.0093(15) -0.0027(15)
C9 0.0201(17) 0.034(2) 0.0227(18) -0.0003(15) 0.0054(14) -0.0006(15)
C10 0.0263(19) 0.030(2) 0.032(2) -0.0037(16) 0.0069(16) -0.0012(16)
C11 0.0244(19) 0.034(2) 0.029(2) -0.0073(16) 0.0056(15) 0.0005(16)
C12 0.042(2) 0.043(2) 0.0206(18) -0.0003(17) 0.0090(17) -0.0008(19)
C13 0.038(2) 0.043(2) 0.0199(18) 0.0014(17) 0.0134(16) 0.0056(18)
C14 0.032(2) 0.042(2) 0.0183(19) 0.0018(16) 0.0080(16) 0.0034(17)
C15 0.038(2) 0.033(2) 0.028(2) 0.0076(16) 0.0131(17) 0.0032(17)
C16 0.039(2) 0.045(2) 0.027(2) 0.0034(18) 0.0133(18) -0.0082(19)
C17 0.023(2) 0.055(3) 0.027(2) 0.0052(18) 0.0086(17) 0.0018(17)
C18 0.058(3) 0.042(3) 0.036(2) -0.002(2) 0.015(2) 0.010(2)
C19 0.033(2) 0.054(3) 0.030(2) 0.0024(19) 0.0004(19) 0.0047(19)
C20 0.062(3) 0.039(2) 0.038(2) 0.006(2) 0.015(2) 0.013(2)
C21 0.060(3) 0.060(3) 0.046(3) -0.003(2) 0.019(2) -0.029(3)
C22 0.027(2) 0.088(4) 0.042(3) 0.009(3) 0.013(2) 0.013(2)
C23 0.030(2) 0.033(2) 0.032(2) 0.0020(17) 0.0098(16) 0.0037(17)
C24 0.029(2) 0.039(2) 0.039(2) -0.0004(18) 0.0096(19) 0.0030(17)
C25 0.054(3) 0.065(4) 0.062(4) -0.004(3) 0.017(3) -0.005(3)
C26 0.057(3) 0.049(3) 0.074(4) 0.006(3) 0.003(3) 0.001(3)
C27 0.065(4) 0.069(4) 0.103(6) -0.011(4) 0.007(4) -0.016(3)
C28 0.113(8) 0.254(15) 0.187(11) -0.170(12) 0.119(8) -0.117(9)
C29 0.136(9) 0.201(13) 0.104(7) -0.089(8) 0.060(7) -0.029(9)
C30 0.081(7) 0.40(3) 0.161(12) -0.125(14) 0.080(8) -0.046(11)
C31 0.044(3) 0.078(5) 0.128(7) 0.019(5) 0.003(4) -0.002(3)
C32 0.080(5) 0.108(6) 0.065(5) 0.031(4) 0.005(4) -0.007(4)
C33 0.057(5) 0.049(4) 0.42(2) 0.026(8) -0.025(8) 0.010(4)
C34 0.0193(17) 0.0297(18) 0.0213(17) -0.0014(15) 0.0027(14) -0.0032(15)
C35 0.0218(18) 0.032(2) 0.0256(18) 0.0039(15) 0.0051(15) -0.0015(15)
C36 0.0193(18) 0.034(2) 0.031(2) 0.0007(16) 0.0016(15) 0.0018(15)
C37 0.0183(17) 0.038(2) 0.031(2) -0.0031(17) 0.0047(15) 0.0025(15)
C38 0.0224(19) 0.033(2) 0.030(2) -0.0014(16) 0.0090(16) -0.0031(15)
C39 0.0212(18) 0.0268(18) 0.0275(19) 0.0012(15) 0.0070(15) -0.0010(14)
C40 0.031(2) 0.045(2) 0.046(3) 0.005(2) 0.021(2) 0.0036(19)
C41 0.027(2) 0.043(2) 0.043(2) 0.011(2) 0.0062(18) 0.0057(18)
C42 0.0222(18) 0.0268(18) 0.0244(19) 0.0038(14) 0.0062(15) -0.0009(14)
C43 0.0223(19) 0.036(2) 0.031(2) 0.0034(17) 0.0062(16) -0.0022(16)
C44 0.029(2) 0.047(2) 0.038(2) 0.005(2) 0.0131(18) -0.0016(19)
C45 0.035(2) 0.061(3) 0.029(2) 0.009(2) 0.0138(18) -0.001(2)
C46 0.029(2) 0.059(3) 0.025(2) 0.0076(19) 0.0049(18) -0.0013(19)
C47 0.023(2) 0.044(2) 0.027(2) 0.0055(16) 0.0083(16) -0.0018(16)
C48 0.039(3) 0.121(6) 0.024(2) 0.012(3) 0.007(2) -0.003(3)
C49 0.036(3) 0.092(4) 0.048(3) 0.005(3) 0.021(2) -0.008(3)
C50 0.0188(16) 0.0299(19) 0.0175(16) 0.0010(14) 0.0073(13) -0.0009(14)
C51 0.0204(18) 0.033(2) 0.0205(18) -0.0006(14) 0.0050(15) -0.0020(14)
C52 0.0229(18) 0.033(2) 0.0213(17) -0.0023(15) 0.0091(14) -0.0063(15)
C53 0.0289(19) 0.0274(19) 0.0238(18) -0.0001(15) 0.0103(15) -0.0014(15)
C54 0.0217(18) 0.032(2) 0.0206(17) -0.0007(15) 0.0078(14) 0.0011(15)
C55 0.0193(17) 0.0291(18) 0.0201(17) -0.0004(15) 0.0059(14) -0.0013(15)
C56 0.0254(19) 0.034(2) 0.029(2) -0.0014(16) 0.0050(16) 0.0015(16)
C57 0.032(2) 0.035(2) 0.027(2) -0.0046(16) 0.0092(16) -0.0084(17)
C58 0.0161(16) 0.0274(18) 0.0262(18) -0.0004(15) 0.0071(14) 0.0007(14)
C59 0.0188(18) 0.0256(18) 0.029(2) 0.0004(15) 0.0062(15) -0.0016(14)
C60 0.0195(17) 0.0312(19) 0.0259(19) -0.0014(15) 0.0054(14) 0.0015(15)
C61 0.0181(17) 0.032(2) 0.032(2) -0.0045(16) 0.0040(15) -0.0010(15)
C62 0.0211(18) 0.0277(19) 0.034(2) -0.0011(16) 0.0096(15) -0.0020(15)
C63 0.0218(18) 0.0292(19) 0.0277(19) 0.0030(15) 0.0083(15) -0.0005(15)
C64 0.028(2) 0.033(2) 0.029(2) -0.0007(16) 0.0015(17) -0.0018(16)
C65 0.037(2) 0.033(2) 0.037(2) -0.0030(19) 0.0056(18) -0.0072(18)
B1 0.0173(19) 0.028(2) 0.020(2) 0.0027(15) 0.0032(16) -0.0012(15)

loop_
_atom_type_symbol
_atom_type_description
_atom_type_scat_dispersion_real
_atom_type_scat_dispersion_imag
_atom_type_scat_source
B B 0.0090 0.0039
;
International Tables for Crystallography
(Vol. C, Tables 4.2.6.8 and 6.1.1.4)
;
F F 0.0727 0.0534
;
International Tables for Crystallography
(Vol. C, Tables 4.2.6.8 and 6.1.1.4)
;
Ir Ir -4.7710 6.5667
;
International Tables for Crystallography
(Vol. C, Tables 4.2.6.8 and 6.1.1.4)
;
N N 0.0311 0.0180
;
International Tables for Crystallography
(Vol. C, Tables 4.2.6.8 and 6.1.1.4)
;
O O 0.0492 0.0322
;
International Tables for Crystallography
(Vol. C, Tables 4.2.6.8 and 6.1.1.4)
;
Si Si 0.2541 0.3302
;
International Tables for Crystallography
(Vol. C, Tables 4.2.6.8 and 6.1.1.4)
;
C C 0.0181 0.0091
;
International Tables for Crystallography
(Vol. C, Tables 4.2.6.8 and 6.1.1.4)
;
H H 0.0000 0.0000
;
International Tables for Crystallography
(Vol. C, Table 6.1.1.4)
;
Cl Cl 0.3639 0.7018
;
International Tables for Crystallography
(Vol. C, Tables 4.2.6.8 and 6.1.1.4)
;

loop_
_geom_angle_atom_site_label_1
_geom_angle_atom_site_label_2
_geom_angle_atom_site_label_3
_geom_angle
_geom_angle_site_symmetry_1
_geom_angle_site_symmetry_3
_geom_angle_publ_flag
N2 Ir1 C15 126.04(15) . . ?
N2 Ir1 C14 165.76(16) . . ?
C15 Ir1 C14 39.73(16) . . ?
N2 Ir1 O1 75.03(12) . . ?
C15 Ir1 O1 158.79(14) . . ?
C14 Ir1 O1 119.20(14) . . ?
N2 Ir1 C17 112.05(15) . . ?
C15 Ir1 C17 66.03(16) . . ?
C14 Ir1 C17 65.58(16) . . ?
O1 Ir1 C17 106.16(14) . . ?
N2 Ir1 C16 102.89(15) . . ?
C15 Ir1 C16 39.36(17) . . ?
C14 Ir1 C16 65.97(17) . . ?
O1 Ir1 C16 142.99(15) . . ?
C17 Ir1 C16 39.30(17) . . ?
N2 Ir1 C13 146.41(14) . . ?
C15 Ir1 C13 65.65(16) . . ?
C14 Ir1 C13 38.77(16) . . ?
O1 Ir1 C13 95.63(14) . . ?
C17 Ir1 C13 38.75(17) . . ?
C16 Ir1 C13 65.31(17) . . ?
N2 Ir1 Cl1 85.57(9) . . ?
C15 Ir1 Cl1 98.35(11) . . ?
C14 Ir1 Cl1 95.61(12) . . ?
O1 Ir1 Cl1 84.55(7) . . ?
C17 Ir1 Cl1 161.05(12) . . ?
C16 Ir1 Cl1 132.44(13) . . ?
C13 Ir1 Cl1 126.26(12) . . ?
C24 Si1 C28 107.4(3) . . ?
C24 Si1 C25 104.3(2) . . ?
C28 Si1 C25 115.0(5) . . ?
C24 Si1 C31 105.8(3) . . ?
C28 Si1 C31 113.0(6) . . ?
C25 Si1 C31 110.6(3) . . ?
C8 O1 Ir1 117.8(2) . . ?
C9 N1 C11 107.2(3) . . ?
C9 N1 C12 128.4(4) . . ?
C11 N1 C12 124.4(3) . . ?
C9 N2 C10 107.4(3) . . ?
C9 N2 Ir1 114.8(3) . . ?
C10 N2 Ir1 137.0(3) . . ?
C6 C1 C2 121.2(4) . . ?
C6 C1 C8 119.2(4) . . ?
C2 C1 C8 119.4(3) . . ?
C3 C2 C1 119.5(4) . . ?
C3 C2 C23 118.8(4) . . ?
C1 C2 C23 121.5(4) . . ?
C4 C3 C2 119.1(4) . . ?
C4 C3 H3 120.4 . . ?
C2 C3 H3 120.4 . . ?
C5 C4 C3 121.0(4) . . ?
C5 C4 H4 119.5 . . ?
C3 C4 H4 119.5 . . ?
C4 C5 C6 121.7(4) . . ?
C4 C5 H5 119.2 . . ?
C6 C5 H5 119.2 . . ?
C5 C6 C1 117.4(4) . . ?
C5 C6 C7 120.1(4) . . ?
C1 C6 C7 122.5(4) . . ?
C6 C7 H7A 109.5 . . ?
C6 C7 H7B 109.5 . . ?
H7A C7 H7B 109.5 . . ?
C6 C7 H7C 109.5 . . ?
H7A C7 H7C 109.5 . . ?
H7B C7 H7C 109.5 . . ?
O1 C8 C9 114.8(3) . . ?
O1 C8 C1 118.3(3) . . ?
C9 C8 C1 126.8(3) . . ?
N2 C9 N1 109.5(3) . . ?
N2 C9 C8 117.1(3) . . ?
N1 C9 C8 133.2(4) . . ?
N2 C10 C11 108.7(4) . . ?
N2 C10 H10 125.7 . . ?
C11 C10 H10 125.7 . . ?
N1 C11 C10 107.2(3) . . ?
N1 C11 H11 126.4 . . ?
C10 C11 H11 126.4 . . ?
N1 C12 H12A 109.5 . . ?
N1 C12 H12B 109.5 . . ?
H12A C12 H12B 109.5 . . ?
N1 C12 H12C 109.5 . . ?
H12A C12 H12C 109.5 . . ?
H12B C12 H12C 109.5 . . ?
C14 C13 C17 108.9(4) . . ?
C14 C13 C18 126.2(4) . . ?
C17 C13 C18 124.8(4) . . ?
C14 C13 Ir1 70.0(2) . . ?
C17 C13 Ir1 70.4(2) . . ?
C18 C13 Ir1 122.7(3) . . ?
C13 C14 C15 107.9(4) . . ?
C13 C14 C19 126.6(4) . . ?
C15 C14 C19 125.5(4) . . ?
C13 C14 Ir1 71.3(2) . . ?
C15 C14 Ir1 70.1(2) . . ?
C19 C14 Ir1 125.2(3) . . ?
C16 C15 C14 107.4(4) . . ?
C16 C15 C20 126.4(4) . . ?
C14 C15 C20 126.1(4) . . ?
C16 C15 Ir1 70.8(2) . . ?
C14 C15 Ir1 70.2(2) . . ?
C20 C15 Ir1 127.2(3) . . ?
C15 C16 C17 107.9(4) . . ?
C15 C16 C21 124.8(5) . . ?
C17 C16 C21 127.4(5) . . ?
C15 C16 Ir1 69.9(2) . . ?
C17 C16 Ir1 70.3(2) . . ?
C21 C16 Ir1 125.3(3) . . ?
C13 C17 C16 107.9(4) . . ?
C13 C17 C22 125.8(4) . . ?
C16 C17 C22 126.2(4) . . ?
C13 C17 Ir1 70.8(2) . . ?
C16 C17 Ir1 70.4(2) . . ?
C22 C17 Ir1 127.7(3) . . ?
C13 C18 H18A 109.5 . . ?
C13 C18 H18B 109.5 . . ?
H18A C18 H18B 109.5 . . ?
C13 C18 H18C 109.5 . . ?
H18A C18 H18C 109.5 . . ?
H18B C18 H18C 109.5 . . ?
C14 C19 H19A 109.5 . . ?
C14 C19 H19B 109.5 . . ?
H19A C19 H19B 109.5 . . ?
C14 C19 H19C 109.5 . . ?
H19A C19 H19C 109.5 . . ?
H19B C19 H19C 109.5 . . ?
C15 C20 H20A 109.5 . . ?
C15 C20 H20B 109.5 . . ?
H20A C20 H20B 109.5 . . ?
C15 C20 H20C 109.5 . . ?
H20A C20 H20C 109.5 . . ?
H20B C20 H20C 109.5 . . ?
C16 C21 H21A 109.5 . . ?
C16 C21 H21B 109.5 . . ?
H21A C21 H21B 109.5 . . ?
C16 C21 H21C 109.5 . . ?
H21A C21 H21C 109.5 . . ?
H21B C21 H21C 109.5 . . ?
C17 C22 H22A 109.5 . . ?
C17 C22 H22B 109.5 . . ?
H22A C22 H22B 109.5 . . ?
C17 C22 H22C 109.5 . . ?
H22A C22 H22C 109.5 . . ?
H22B C22 H22C 109.5 . . ?
C24 C23 C2 176.2(5) . . ?
C23 C24 Si1 176.1(4) . . ?
C27 C25 C26 111.2(6) . . ?
C27 C25 Si1 112.6(5) . . ?
C26 C25 Si1 112.6(4) . . ?
C27 C25 H25 106.7 . . ?
C26 C25 H25 106.7 . . ?
Si1 C25 H25 106.7 . . ?
C25 C26 H26A 109.5 . . ?
C25 C26 H26B 109.5 . . ?
H26A C26 H26B 109.5 . . ?
C25 C26 H26C 109.5 . . ?
H26A C26 H26C 109.5 . . ?
H26B C26 H26C 109.5 . . ?
C25 C27 H27A 109.5 . . ?
C25 C27 H27B 109.5 . . ?
H27A C27 H27B 109.5 . . ?
C25 C27 H27C 109.5 . . ?
H27A C27 H27C 109.5 . . ?
H27B C27 H27C 109.5 . . ?
C29 C28 C30 113.8(9) . . ?
C29 C28 Si1 121.4(7) . . ?
C30 C28 Si1 114.6(9) . . ?
C29 C28 H28 100.7 . . ?
C30 C28 H28 100.7 . . ?
Si1 C28 H28 100.7 . . ?
C28 C29 H29A 109.5 . . ?
C28 C29 H29B 109.5 . . ?
H29A C29 H29B 109.5 . . ?
C28 C29 H29C 109.5 . . ?
H29A C29 H29C 109.5 . . ?
H29B C29 H29C 109.5 . . ?
C28 C30 H30A 109.5 . . ?
C28 C30 H30B 109.5 . . ?
H30A C30 H30B 109.5 . . ?
C28 C30 H30C 109.5 . . ?
H30A C30 H30C 109.5 . . ?
H30B C30 H30C 109.5 . . ?
C32 C31 C33 119.2(9) . . ?
C32 C31 Si1 111.2(5) . . ?
C33 C31 Si1 106.9(7) . . ?
C32 C31 H31 106.2 . . ?
C33 C31 H31 106.2 . . ?
Si1 C31 H31 106.2 . . ?
C31 C32 H32A 109.5 . . ?
C31 C32 H32B 109.5 . . ?
H32A C32 H32B 109.5 . . ?
C31 C32 H32C 109.5 . . ?
H32A C32 H32C 109.5 . . ?
H32B C32 H32C 109.5 . . ?
C31 C33 H33A 109.5 . . ?
C31 C33 H33B 109.5 . . ?
H33A C33 H33B 109.5 . . ?
C31 C33 H33C 109.5 . . ?
H33A C33 H33C 109.5 . . ?
H33B C33 H33C 109.5 . . ?
C39 C34 C35 115.3(3) . . ?
C39 C34 B1 121.2(3) . . ?
C35 C34 B1 123.0(3) . . ?
C36 C35 C34 122.2(4) . . ?
C36 C35 H35 118.9 . . ?
C34 C35 H35 118.9 . . ?
C37 C36 C35 121.0(4) . . ?
C37 C36 C41 120.2(4) . . ?
C35 C36 C41 118.7(4) . . ?
C38 C37 C36 117.9(4) . . ?
C38 C37 H37 121.1 . . ?
C36 C37 H37 121.1 . . ?
C37 C38 C39 121.0(4) . . ?
C37 C38 C40 120.8(4) . . ?
C39 C38 C40 118.2(4) . . ?
C38 C39 C34 122.6(4) . . ?
C38 C39 H39 118.7 . . ?
C34 C39 H39 118.7 . . ?
F19 C40 F20 107.2(4) . . ?
F19 C40 F21 104.3(5) . . ?
F20 C40 F21 105.9(4) . . ?
F19 C40 C38 112.4(4) . . ?
F20 C40 C38 114.4(4) . . ?
F21 C40 C38 111.8(4) . . ?
F24 C41 F23 105.1(5) . . ?
F24 C41 F22 106.9(4) . . ?
F23 C41 F22 105.7(4) . . ?
F24 C41 C36 113.0(4) . . ?
F23 C41 C36 112.8(4) . . ?
F22 C41 C36 112.8(4) . . ?
C47 C42 C43 115.8(4) . . ?
C47 C42 B1 121.7(3) . . ?
C43 C42 B1 121.8(3) . . ?
C44 C43 C42 122.4(4) . . ?
C44 C43 H43 118.8 . . ?
C42 C43 H43 118.8 . . ?
C45 C44 C43 120.8(4) . . ?
C45 C44 C49 119.9(4) . . ?
C43 C44 C49 119.3(4) . . ?
C44 C45 C46 117.9(4) . . ?
C44 C45 H45 121.1 . . ?
C46 C45 H45 121.1 . . ?
C45 C46 C47 121.1(4) . . ?
C45 C46 C48 118.6(4) . . ?
C47 C46 C48 120.3(4) . . ?
C46 C47 C42 122.0(4) . . ?
C46 C47 H47 119.0 . . ?
C42 C47 H47 119.0 . . ?
F1 C48 F2 106.6(6) . . ?
F1 C48 F3 106.3(6) . . ?
F2 C48 F3 106.0(5) . . ?
F1 C48 C46 112.7(4) . . ?
F2 C48 C46 111.4(5) . . ?
F3 C48 C46 113.4(5) . . ?
F4 C49 F6 101.3(6) . . ?
F4 C49 F5 106.8(6) . . ?
F6 C49 F5 107.6(6) . . ?
F4 C49 C44 112.6(5) . . ?
F6 C49 C44 113.5(5) . . ?
F5 C49 C44 114.1(5) . . ?
C55 C50 C51 115.8(3) . . ?
C55 C50 B1 121.0(3) . . ?
C51 C50 B1 123.1(3) . . ?
C52 C51 C50 122.3(4) . . ?
C52 C51 H51 118.9 . . ?
C50 C51 H51 118.9 . . ?
C51 C52 C53 121.0(4) . . ?
C51 C52 C57 118.6(4) . . ?
C53 C52 C57 120.3(4) . . ?
C54 C53 C52 117.8(4) . . ?
C54 C53 H53 121.1 . . ?
C52 C53 H53 121.1 . . ?
C53 C54 C55 121.2(3) . . ?
C53 C54 C56 120.5(4) . . ?
C55 C54 C56 118.3(3) . . ?
C54 C55 C50 122.0(3) . . ?
C54 C55 H55 119.0 . . ?
C50 C55 H55 119.0 . . ?
F15 C56 F14 107.6(4) . . ?
F15 C56 F13 106.7(4) . . ?
F14 C56 F13 105.7(3) . . ?
F15 C56 C54 112.8(3) . . ?
F14 C56 C54 112.3(3) . . ?
F13 C56 C54 111.4(3) . . ?
F16 C57 F18 106.3(3) . . ?
F16 C57 F17 106.0(3) . . ?
F18 C57 F17 106.3(3) . . ?
F16 C57 C52 112.5(3) . . ?
F18 C57 C52 112.6(3) . . ?
F17 C57 C52 112.7(3) . . ?
C59 C58 C63 115.4(3) . . ?
C59 C58 B1 122.0(3) . . ?
C63 C58 B1 122.4(3) . . ?
C58 C59 C60 122.8(4) . . ?
C58 C59 H59 118.6 . . ?
C60 C59 H59 118.6 . . ?
C61 C60 C59 120.7(4) . . ?
C61 C60 C64 121.1(4) . . ?
C59 C60 C64 118.2(4) . . ?
C60 C61 C62 117.7(4) . . ?
C60 C61 H61 121.2 . . ?
C62 C61 H61 121.2 . . ?
C61 C62 C63 121.2(4) . . ?
C61 C62 C65 118.7(4) . . ?
C63 C62 C65 120.1(4) . . ?
C62 C63 C58 122.2(4) . . ?
C62 C63 H63 118.9 . . ?
C58 C63 H63 118.9 . . ?
F10 C64 F12 106.7(3) . . ?
F10 C64 F11 106.8(4) . . ?
F12 C64 F11 105.6(4) . . ?
F10 C64 C60 113.3(3) . . ?
F12 C64 C60 112.0(4) . . ?
F11 C64 C60 111.9(3) . . ?
F8 C65 F9 107.5(4) . . ?
F8 C65 F7 107.5(4) . . ?
F9 C65 F7 103.1(4) . . ?
F8 C65 C62 113.6(4) . . ?
F9 C65 C62 113.1(4) . . ?
F7 C65 C62 111.4(4) . . ?
C42 B1 C34 113.8(3) . . ?
C42 B1 C50 103.5(3) . . ?
C34 B1 C50 112.1(3) . . ?
C42 B1 C58 113.1(3) . . ?
C34 B1 C58 103.0(3) . . ?
C50 B1 C58 111.7(3) . . ?

loop_
_geom_bond_atom_site_label_1
_geom_bond_atom_site_label_2
_geom_bond_distance
_geom_bond_site_symmetry_2
_geom_bond_publ_flag
Ir1 N2 2.092(3) . ?
Ir1 C15 2.141(4) . ?
Ir1 C14 2.142(4) . ?
Ir1 O1 2.144(3) . ?
Ir1 C17 2.153(4) . ?
Ir1 C16 2.154(4) . ?
Ir1 C13 2.159(4) . ?
Ir1 Cl1 2.4065(8) . ?
Si1 C24 1.841(5) . ?
Si1 C28 1.840(9) . ?
Si1 C25 1.863(7) . ?
Si1 C31 1.886(8) . ?
F1 C48 1.319(7) . ?
F2 C48 1.332(8) . ?
F3 C48 1.333(7) . ?
F4 C49 1.289(8) . ?
F5 C49 1.308(7) . ?
F6 C49 1.307(8) . ?
F7 C65 1.341(6) . ?
F8 C65 1.292(6) . ?
F9 C65 1.334(6) . ?
F10 C64 1.331(5) . ?
F11 C64 1.347(5) . ?
F12 C64 1.338(5) . ?
F13 C56 1.336(5) . ?
F14 C56 1.329(5) . ?
F15 C56 1.326(5) . ?
F16 C57 1.336(5) . ?
F17 C57 1.347(5) . ?
F18 C57 1.341(5) . ?
F19 C40 1.318(6) . ?
F20 C40 1.320(5) . ?
F21 C40 1.336(6) . ?
F22 C41 1.323(5) . ?
F23 C41 1.318(6) . ?
F24 C41 1.318(6) . ?
O1 C8 1.254(5) . ?
N1 C9 1.361(5) . ?
N1 C11 1.362(5) . ?
N1 C12 1.467(5) . ?
N2 C9 1.342(5) . ?
N2 C10 1.350(5) . ?
C1 C6 1.405(6) . ?
C1 C2 1.408(6) . ?
C1 C8 1.482(6) . ?
C2 C3 1.391(6) . ?
C2 C23 1.441(6) . ?
C3 C4 1.387(6) . ?
C3 H3 0.9500 . ?
C4 C5 1.379(7) . ?
C4 H4 0.9500 . ?
C5 C6 1.388(6) . ?
C5 H5 0.9500 . ?
C6 C7 1.508(6) . ?
C7 H7A 0.9800 . ?
C7 H7B 0.9800 . ?
C7 H7C 0.9800 . ?
C8 C9 1.440(6) . ?
C10 C11 1.372(6) . ?
C10 H10 0.9500 . ?
C11 H11 0.9500 . ?
C12 H12A 0.9800 . ?
C12 H12B 0.9800 . ?
C12 H12C 0.9800 . ?
C13 C14 1.427(6) . ?
C13 C17 1.431(6) . ?
C13 C18 1.501(6) . ?
C14 C15 1.455(6) . ?
C14 C19 1.496(6) . ?
C15 C16 1.446(6) . ?
C15 C20 1.503(6) . ?
C16 C17 1.448(7) . ?
C16 C21 1.485(7) . ?
C17 C22 1.519(6) . ?
C18 H18A 0.9800 . ?
C18 H18B 0.9800 . ?
C18 H18C 0.9800 . ?
C19 H19A 0.9800 . ?
C19 H19B 0.9800 . ?
C19 H19C 0.9800 . ?
C20 H20A 0.9800 . ?
C20 H20B 0.9800 . ?
C20 H20C 0.9800 . ?
C21 H21A 0.9800 . ?
C21 H21B 0.9800 . ?
C21 H21C 0.9800 . ?
C22 H22A 0.9800 . ?
C22 H22B 0.9800 . ?
C22 H22C 0.9800 . ?
C23 C24 1.206(6) . ?
C25 C27 1.536(9) . ?
C25 C26 1.539(9) . ?
C25 H25 1.0000 . ?
C26 H26A 0.9800 . ?
C26 H26B 0.9800 . ?
C26 H26C 0.9800 . ?
C27 H27A 0.9800 . ?
C27 H27B 0.9800 . ?
C27 H27C 0.9800 . ?
C28 C29 1.447(12) . ?
C28 C30 1.476(13) . ?
C28 H28 1.0000 . ?
C29 H29A 0.9800 . ?
C29 H29B 0.9800 . ?
C29 H29C 0.9800 . ?
C30 H30A 0.9800 . ?
C30 H30B 0.9800 . ?
C30 H30C 0.9800 . ?
C31 C32 1.560(12) . ?
C31 C33 1.636(12) . ?
C31 H31 1.0000 . ?
C32 H32A 0.9800 . ?
C32 H32B 0.9800 . ?
C32 H32C 0.9800 . ?
C33 H33A 0.9800 . ?
C33 H33B 0.9800 . ?
C33 H33C 0.9800 . ?
C34 C39 1.402(5) . ?
C34 C35 1.406(5) . ?
C34 B1 1.636(5) . ?
C35 C36 1.393(5) . ?
C35 H35 0.9500 . ?
C36 C37 1.387(6) . ?
C36 C41 1.506(6) . ?
C37 C38 1.386(6) . ?
C37 H37 0.9500 . ?
C38 C39 1.389(6) . ?
C38 C40 1.495(6) . ?
C39 H39 0.9500 . ?
C42 C47 1.397(6) . ?
C42 C43 1.400(5) . ?
C42 B1 1.634(5) . ?
C43 C44 1.395(6) . ?
C43 H43 0.9500 . ?
C44 C45 1.383(7) . ?
C44 C49 1.492(6) . ?
C45 C46 1.391(6) . ?
C45 H45 0.9500 . ?
C46 C47 1.394(6) . ?
C46 C48 1.497(7) . ?
C47 H47 0.9500 . ?
C50 C55 1.403(5) . ?
C50 C51 1.405(5) . ?
C50 B1 1.639(5) . ?
C51 C52 1.387(5) . ?
C51 H51 0.9500 . ?
C52 C53 1.393(5) . ?
C52 C57 1.501(5) . ?
C53 C54 1.385(5) . ?
C53 H53 0.9500 . ?
C54 C55 1.394(5) . ?
C54 C56 1.501(5) . ?
C55 H55 0.9500 . ?
C58 C59 1.393(6) . ?
C58 C63 1.405(5) . ?
C58 B1 1.646(5) . ?
C59 C60 1.402(6) . ?
C59 H59 0.9500 . ?
C60 C61 1.384(6) . ?
C60 C64 1.501(6) . ?
C61 C62 1.392(6) . ?
C61 H61 0.9500 . ?
C62 C63 1.394(6) . ?
C62 C65 1.501(6) . ?
C63 H63 0.9500 . ?

loop_
_geom_torsion_atom_site_label_1
_geom_torsion_atom_site_label_2
_geom_torsion_atom_site_label_3
_geom_torsion_atom_site_label_4
_geom_torsion
_geom_torsion_site_symmetry_1
_geom_torsion_site_symmetry_2
_geom_torsion_site_symmetry_3
_geom_torsion_site_symmetry_4
_geom_torsion_publ_flag
N2 Ir1 O1 C8 -5.3(3) . . . . ?
C15 Ir1 O1 C8 -179(5) . . . . ?
C14 Ir1 O1 C8 175.0(3) . . . . ?
C17 Ir1 O1 C8 -114.4(3) . . . . ?
C16 Ir1 O1 C8 -96.9(3) . . . . ?
C13 Ir1 O1 C8 -152.4(3) . . . . ?
Cl1 Ir1 O1 C8 81.6(3) . . . . ?
C15 Ir1 N2 C9 -177.6(3) . . . . ?
C14 Ir1 N2 C9 -175.9(5) . . . . ?
O1 Ir1 N2 C9 5.0(3) . . . . ?
C17 Ir1 N2 C9 106.7(3) . . . . ?
C16 Ir1 N2 C9 146.9(3) . . . . ?
C13 Ir1 N2 C9 82.4(4) . . . . ?
Cl1 Ir1 N2 C9 -80.5(3) . . . . ?
C15 Ir1 N2 C10 -9.3(5) . . . . ?
C14 Ir1 N2 C10 -7.6(8) . . . . ?
O1 Ir1 N2 C10 173.3(4) . . . . ?
C17 Ir1 N2 C10 -85.0(4) . . . . ?
C16 Ir1 N2 C10 -44.8(4) . . . . ?
C13 Ir1 N2 C10 -109.3(4) . . . . ?
Cl1 Ir1 N2 C10 87.8(4) . . . . ?
C6 C1 C2 C3 -1.4(6) . . . . ?
C8 C1 C2 C3 174.1(4) . . . . ?
C6 C1 C2 C23 -177.5(4) . . . . ?
C8 C1 C2 C23 -1.9(6) . . . . ?
C1 C2 C3 C4 0.3(6) . . . . ?
C23 C2 C3 C4 176.5(4) . . . . ?
C2 C3 C4 C5 0.6(7) . . . . ?
C3 C4 C5 C6 -0.4(7) . . . . ?
C4 C5 C6 C1 -0.7(6) . . . . ?
C4 C5 C6 C7 179.8(4) . . . . ?
C2 C1 C6 C5 1.6(6) . . . . ?
C8 C1 C6 C5 -174.0(4) . . . . ?
C2 C1 C6 C7 -178.9(4) . . . . ?
C8 C1 C6 C7 5.5(6) . . . . ?
Ir1 O1 C8 C9 4.4(4) . . . . ?
Ir1 O1 C8 C1 -174.8(2) . . . . ?
C6 C1 C8 O1 62.3(5) . . . . ?
C2 C1 C8 O1 -113.4(4) . . . . ?
C6 C1 C8 C9 -116.8(4) . . . . ?
C2 C1 C8 C9 67.5(5) . . . . ?
C10 N2 C9 N1 0.1(4) . . . . ?
Ir1 N2 C9 N1 171.8(2) . . . . ?
C10 N2 C9 C8 -176.3(3) . . . . ?
Ir1 N2 C9 C8 -4.7(4) . . . . ?
C11 N1 C9 N2 -0.2(4) . . . . ?
C12 N1 C9 N2 178.3(4) . . . . ?
C11 N1 C9 C8 175.5(4) . . . . ?
C12 N1 C9 C8 -6.0(7) . . . . ?
O1 C8 C9 N2 0.2(5) . . . . ?
C1 C8 C9 N2 179.3(3) . . . . ?
O1 C8 C9 N1 -175.3(4) . . . . ?
C1 C8 C9 N1 3.9(7) . . . . ?
C9 N2 C10 C11 -0.1(4) . . . . ?
Ir1 N2 C10 C11 -168.9(3) . . . . ?
C9 N1 C11 C10 0.1(4) . . . . ?
C12 N1 C11 C10 -178.4(4) . . . . ?
N2 C10 C11 N1 -0.1(4) . . . . ?
N2 Ir1 C13 C14 157.4(3) . . . . ?
C15 Ir1 C13 C14 38.3(3) . . . . ?
O1 Ir1 C13 C14 -131.3(2) . . . . ?
C17 Ir1 C13 C14 119.8(4) . . . . ?
C16 Ir1 C13 C14 81.8(3) . . . . ?
Cl1 Ir1 C13 C14 -44.0(3) . . . . ?
N2 Ir1 C13 C17 37.6(4) . . . . ?
C15 Ir1 C13 C17 -81.5(3) . . . . ?
C14 Ir1 C13 C17 -119.8(4) . . . . ?
O1 Ir1 C13 C17 108.9(2) . . . . ?
C16 Ir1 C13 C17 -38.0(3) . . . . ?
Cl1 Ir1 C13 C17 -163.7(2) . . . . ?
N2 Ir1 C13 C18 -81.8(5) . . . . ?
C15 Ir1 C13 C18 159.1(4) . . . . ?
C14 Ir1 C13 C18 120.8(5) . . . . ?
O1 Ir1 C13 C18 -10.5(4) . . . . ?
C17 Ir1 C13 C18 -119.4(5) . . . . ?
C16 Ir1 C13 C18 -157.4(4) . . . . ?
Cl1 Ir1 C13 C18 76.9(4) . . . . ?
C17 C13 C14 C15 -1.0(4) . . . . ?
C18 C13 C14 C15 -177.3(4) . . . . ?
Ir1 C13 C14 C15 -60.8(3) . . . . ?
C17 C13 C14 C19 -179.7(4) . . . . ?
C18 C13 C14 C19 4.0(7) . . . . ?
Ir1 C13 C14 C19 120.4(4) . . . . ?
C17 C13 C14 Ir1 59.8(3) . . . . ?
C18 C13 C14 Ir1 -116.5(4) . . . . ?
N2 Ir1 C14 C13 -120.1(5) . . . . ?
C15 Ir1 C14 C13 -117.9(4) . . . . ?
O1 Ir1 C14 C13 58.9(3) . . . . ?
C17 Ir1 C14 C13 -36.6(3) . . . . ?
C16 Ir1 C14 C13 -79.9(3) . . . . ?
Cl1 Ir1 C14 C13 145.8(2) . . . . ?
N2 Ir1 C14 C15 -2.2(7) . . . . ?
O1 Ir1 C14 C15 176.8(2) . . . . ?
C17 Ir1 C14 C15 81.3(3) . . . . ?
C16 Ir1 C14 C15 38.0(2) . . . . ?
C13 Ir1 C14 C15 117.9(4) . . . . ?
Cl1 Ir1 C14 C15 -96.3(2) . . . . ?
N2 Ir1 C14 C19 117.8(6) . . . . ?
C15 Ir1 C14 C19 120.0(5) . . . . ?
O1 Ir1 C14 C19 -63.2(4) . . . . ?
C17 Ir1 C14 C19 -158.7(4) . . . . ?
C16 Ir1 C14 C19 158.0(4) . . . . ?
C13 Ir1 C14 C19 -122.1(5) . . . . ?
Cl1 Ir1 C14 C19 23.7(4) . . . . ?
C13 C14 C15 C16 0.2(4) . . . . ?
C19 C14 C15 C16 179.0(4) . . . . ?
Ir1 C14 C15 C16 -61.3(3) . . . . ?
C13 C14 C15 C20 -176.3(4) . . . . ?
C19 C14 C15 C20 2.4(7) . . . . ?
Ir1 C14 C15 C20 122.1(4) . . . . ?
C13 C14 C15 Ir1 61.6(3) . . . . ?
C19 C14 C15 Ir1 -119.7(4) . . . . ?
N2 Ir1 C15 C16 -63.1(3) . . . . ?
C14 Ir1 C15 C16 117.6(3) . . . . ?
O1 Ir1 C15 C16 109.8(4) . . . . ?
C17 Ir1 C15 C16 37.5(3) . . . . ?
C13 Ir1 C15 C16 80.1(3) . . . . ?
Cl1 Ir1 C15 C16 -153.7(2) . . . . ?
N2 Ir1 C15 C14 179.3(2) . . . . ?
O1 Ir1 C15 C14 -7.7(5) . . . . ?
C17 Ir1 C15 C14 -80.0(3) . . . . ?
C16 Ir1 C15 C14 -117.6(3) . . . . ?
C13 Ir1 C15 C14 -37.4(2) . . . . ?
Cl1 Ir1 C15 C14 88.7(2) . . . . ?
N2 Ir1 C15 C20 58.5(5) . . . . ?
C14 Ir1 C15 C20 -120.8(5) . . . . ?
O1 Ir1 C15 C20 -128.6(4) . . . . ?
C17 Ir1 C15 C20 159.1(5) . . . . ?
C16 Ir1 C15 C20 121.6(5) . . . . ?
C13 Ir1 C15 C20 -158.2(5) . . . . ?
Cl1 Ir1 C15 C20 -32.1(4) . . . . ?
C14 C15 C16 C17 0.6(4) . . . . ?
C20 C15 C16 C17 177.1(4) . . . . ?
Ir1 C15 C16 C17 -60.3(3) . . . . ?
C14 C15 C16 C21 -179.4(4) . . . . ?
C20 C15 C16 C21 -2.9(7) . . . . ?
Ir1 C15 C16 C21 119.6(4) . . . . ?
C14 C15 C16 Ir1 60.9(3) . . . . ?
C20 C15 C16 Ir1 -122.5(4) . . . . ?
N2 Ir1 C16 C15 132.3(2) . . . . ?
C14 Ir1 C16 C15 -38.3(2) . . . . ?
O1 Ir1 C16 C15 -145.6(2) . . . . ?
C17 Ir1 C16 C15 -118.6(4) . . . . ?
C13 Ir1 C16 C15 -81.1(3) . . . . ?
Cl1 Ir1 C16 C15 36.4(3) . . . . ?
N2 Ir1 C16 C17 -109.2(3) . . . . ?
C15 Ir1 C16 C17 118.6(4) . . . . ?
C14 Ir1 C16 C17 80.2(3) . . . . ?
O1 Ir1 C16 C17 -27.0(4) . . . . ?
C13 Ir1 C16 C17 37.5(3) . . . . ?
Cl1 Ir1 C16 C17 155.0(2) . . . . ?
N2 Ir1 C16 C21 13.3(5) . . . . ?
C15 Ir1 C16 C21 -119.0(6) . . . . ?
C14 Ir1 C16 C21 -157.3(5) . . . . ?
O1 Ir1 C16 C21 95.5(5) . . . . ?
C17 Ir1 C16 C21 122.5(6) . . . . ?
C13 Ir1 C16 C21 160.0(5) . . . . ?
Cl1 Ir1 C16 C21 -82.5(5) . . . . ?
C14 C13 C17 C16 1.4(5) . . . . ?
C18 C13 C17 C16 177.8(4) . . . . ?
Ir1 C13 C17 C16 60.9(3) . . . . ?
C14 C13 C17 C22 177.3(4) . . . . ?
C18 C13 C17 C22 -6.3(7) . . . . ?
Ir1 C13 C17 C22 -123.1(4) . . . . ?
C14 C13 C17 Ir1 -59.6(3) . . . . ?
C18 C13 C17 Ir1 116.8(4) . . . . ?
C15 C16 C17 C13 -1.2(5) . . . . ?
C21 C16 C17 C13 178.8(4) . . . . ?
Ir1 C16 C17 C13 -61.3(3) . . . . ?
C15 C16 C17 C22 -177.1(4) . . . . ?
C21 C16 C17 C22 2.9(7) . . . . ?
Ir1 C16 C17 C22 122.9(4) . . . . ?
C15 C16 C17 Ir1 60.0(3) . . . . ?
C21 C16 C17 Ir1 -119.9(4) . . . . ?
N2 Ir1 C17 C13 -158.6(2) . . . . ?
C15 Ir1 C17 C13 80.4(3) . . . . ?
C14 Ir1 C17 C13 36.6(2) . . . . ?
O1 Ir1 C17 C13 -78.6(3) . . . . ?
C16 Ir1 C17 C13 117.9(4) . . . . ?
Cl1 Ir1 C17 C13 44.0(5) . . . . ?
N2 Ir1 C17 C16 83.4(3) . . . . ?
C15 Ir1 C17 C16 -37.6(3) . . . . ?
C14 Ir1 C17 C16 -81.3(3) . . . . ?
O1 Ir1 C17 C16 163.5(2) . . . . ?
C13 Ir1 C17 C16 -117.9(4) . . . . ?
Cl1 Ir1 C17 C16 -73.9(5) . . . . ?
N2 Ir1 C17 C22 -37.7(5) . . . . ?
C15 Ir1 C17 C22 -158.7(5) . . . . ?
C14 Ir1 C17 C22 157.6(5) . . . . ?
O1 Ir1 C17 C22 42.4(5) . . . . ?
C16 Ir1 C17 C22 -121.1(6) . . . . ?
C13 Ir1 C17 C22 121.0(6) . . . . ?
Cl1 Ir1 C17 C22 165.0(3) . . . . ?
C3 C2 C23 C24 -8(7) . . . . ?
C1 C2 C23 C24 168(7) . . . . ?
C2 C23 C24 Si1 -33(12) . . . . ?
C28 Si1 C24 C23 -57(6) . . . . ?
C25 Si1 C24 C23 -179(100) . . . . ?
C31 Si1 C24 C23 64(6) . . . . ?
C24 Si1 C25 C27 -168.7(5) . . . . ?
C28 Si1 C25 C27 74.0(7) . . . . ?
C31 Si1 C25 C27 -55.4(6) . . . . ?
C24 Si1 C25 C26 64.8(5) . . . . ?
C28 Si1 C25 C26 -52.6(6) . . . . ?
C31 Si1 C25 C26 178.0(5) . . . . ?
C24 Si1 C28 C29 22.4(15) . . . . ?
C25 Si1 C28 C29 137.9(13) . . . . ?
C31 Si1 C28 C29 -93.9(14) . . . . ?
C24 Si1 C28 C30 165.5(12) . . . . ?
C25 Si1 C28 C30 -79.0(14) . . . . ?
C31 Si1 C28 C30 49.2(14) . . . . ?
C24 Si1 C31 C32 67.3(6) . . . . ?
C28 Si1 C31 C32 -175.5(5) . . . . ?
C25 Si1 C31 C32 -45.0(6) . . . . ?
C24 Si1 C31 C33 -64.4(7) . . . . ?
C28 Si1 C31 C33 52.8(7) . . . . ?
C25 Si1 C31 C33 -176.7(6) . . . . ?
C39 C34 C35 C36 1.2(6) . . . . ?
B1 C34 C35 C36 173.3(4) . . . . ?
C34 C35 C36 C37 -0.6(6) . . . . ?
C34 C35 C36 C41 -179.1(4) . . . . ?
C35 C36 C37 C38 -0.1(6) . . . . ?
C41 C36 C37 C38 178.3(4) . . . . ?
C36 C37 C38 C39 0.2(6) . . . . ?
C36 C37 C38 C40 -179.1(4) . . . . ?
C37 C38 C39 C34 0.4(6) . . . . ?
C40 C38 C39 C34 179.7(4) . . . . ?
C35 C34 C39 C38 -1.1(6) . . . . ?
B1 C34 C39 C38 -173.3(4) . . . . ?
C37 C38 C40 F19 -122.4(5) . . . . ?
C39 C38 C40 F19 58.3(6) . . . . ?
C37 C38 C40 F20 0.3(6) . . . . ?
C39 C38 C40 F20 -179.0(4) . . . . ?
C37 C38 C40 F21 120.7(5) . . . . ?
C39 C38 C40 F21 -58.6(6) . . . . ?
C37 C36 C41 F24 131.8(5) . . . . ?
C35 C36 C41 F24 -49.7(6) . . . . ?
C37 C36 C41 F23 -109.2(5) . . . . ?
C35 C36 C41 F23 69.3(6) . . . . ?
C37 C36 C41 F22 10.4(6) . . . . ?
C35 C36 C41 F22 -171.1(4) . . . . ?
C47 C42 C43 C44 -0.2(6) . . . . ?
B1 C42 C43 C44 -170.4(4) . . . . ?
C42 C43 C44 C45 -0.6(7) . . . . ?
C42 C43 C44 C49 177.7(5) . . . . ?
C43 C44 C45 C46 0.5(8) . . . . ?
C49 C44 C45 C46 -177.8(5) . . . . ?
C44 C45 C46 C47 0.3(8) . . . . ?
C44 C45 C46 C48 -179.3(5) . . . . ?
C45 C46 C47 C42 -1.2(7) . . . . ?
C48 C46 C47 C42 178.4(5) . . . . ?
C43 C42 C47 C46 1.1(6) . . . . ?
B1 C42 C47 C46 171.3(4) . . . . ?
C45 C46 C48 F1 -162.2(6) . . . . ?
C47 C46 C48 F1 18.2(9) . . . . ?
C45 C46 C48 F2 78.0(7) . . . . ?
C47 C46 C48 F2 -101.6(6) . . . . ?
C45 C46 C48 F3 -41.4(8) . . . . ?
C47 C46 C48 F3 139.0(5) . . . . ?
C45 C44 C49 F4 -119.7(7) . . . . ?
C43 C44 C49 F4 61.9(8) . . . . ?
C45 C44 C49 F6 126.0(6) . . . . ?
C43 C44 C49 F6 -52.4(8) . . . . ?
C45 C44 C49 F5 2.2(9) . . . . ?
C43 C44 C49 F5 -176.1(6) . . . . ?
C55 C50 C51 C52 -1.5(5) . . . . ?
B1 C50 C51 C52 -177.1(3) . . . . ?
C50 C51 C52 C53 -0.2(6) . . . . ?
C50 C51 C52 C57 -177.6(3) . . . . ?
C51 C52 C53 C54 1.2(5) . . . . ?
C57 C52 C53 C54 178.4(3) . . . . ?
C52 C53 C54 C55 -0.4(5) . . . . ?
C52 C53 C54 C56 179.9(3) . . . . ?
C53 C54 C55 C50 -1.4(5) . . . . ?
C56 C54 C55 C50 178.3(3) . . . . ?
C51 C50 C55 C54 2.3(5) . . . . ?
B1 C50 C55 C54 178.0(3) . . . . ?
C53 C54 C56 F15 12.9(5) . . . . ?
C55 C54 C56 F15 -166.9(4) . . . . ?
C53 C54 C56 F14 134.6(4) . . . . ?
C55 C54 C56 F14 -45.2(5) . . . . ?
C53 C54 C56 F13 -107.0(4) . . . . ?
C55 C54 C56 F13 73.2(5) . . . . ?
C51 C52 C57 F16 71.9(5) . . . . ?
C53 C52 C57 F16 -105.4(4) . . . . ?
C51 C52 C57 F18 -48.2(5) . . . . ?
C53 C52 C57 F18 134.5(4) . . . . ?
C51 C52 C57 F17 -168.3(3) . . . . ?
C53 C52 C57 F17 14.3(5) . . . . ?
C63 C58 C59 C60 -0.6(5) . . . . ?
B1 C58 C59 C60 173.9(3) . . . . ?
C58 C59 C60 C61 -0.5(6) . . . . ?
C58 C59 C60 C64 179.1(4) . . . . ?
C59 C60 C61 C62 0.7(5) . . . . ?
C64 C60 C61 C62 -178.9(4) . . . . ?
C60 C61 C62 C63 0.2(6) . . . . ?
C60 C61 C62 C65 178.6(4) . . . . ?
C61 C62 C63 C58 -1.3(6) . . . . ?
C65 C62 C63 C58 -179.7(4) . . . . ?
C59 C58 C63 C62 1.4(5) . . . . ?
B1 C58 C63 C62 -173.0(3) . . . . ?
C61 C60 C64 F10 22.1(5) . . . . ?
C59 C60 C64 F10 -157.5(4) . . . . ?
C61 C60 C64 F12 142.8(4) . . . . ?
C59 C60 C64 F12 -36.8(5) . . . . ?
C61 C60 C64 F11 -98.8(4) . . . . ?
C59 C60 C64 F11 81.6(5) . . . . ?
C61 C62 C65 F8 -77.7(6) . . . . ?
C63 C62 C65 F8 100.8(5) . . . . ?
C61 C62 C65 F9 159.4(4) . . . . ?
C63 C62 C65 F9 -22.1(6) . . . . ?
C61 C62 C65 F7 43.8(5) . . . . ?
C63 C62 C65 F7 -137.7(4) . . . . ?
C47 C42 B1 C34 35.6(5) . . . . ?
C43 C42 B1 C34 -154.8(4) . . . . ?
C47 C42 B1 C50 -86.3(4) . . . . ?
C43 C42 B1 C50 83.3(4) . . . . ?
C47 C42 B1 C58 152.7(4) . . . . ?
C43 C42 B1 C58 -37.7(5) . . . . ?
C39 C34 B1 C42 -154.7(3) . . . . ?
C35 C34 B1 C42 33.6(5) . . . . ?
C39 C34 B1 C50 -37.8(5) . . . . ?
C35 C34 B1 C50 150.6(3) . . . . ?
C39 C34 B1 C58 82.4(4) . . . . ?
C35 C34 B1 C58 -89.2(4) . . . . ?
C55 C50 B1 C42 -85.0(4) . . . . ?
C51 C50 B1 C42 90.4(4) . . . . ?
C55 C50 B1 C34 151.9(3) . . . . ?
C51 C50 B1 C34 -32.6(5) . . . . ?
C55 C50 B1 C58 36.9(5) . . . . ?
C51 C50 B1 C58 -147.6(3) . . . . ?
C59 C58 B1 C42 145.9(3) . . . . ?
C63 C58 B1 C42 -40.1(5) . . . . ?
C59 C58 B1 C34 -90.9(4) . . . . ?
C63 C58 B1 C34 83.2(4) . . . . ?
C59 C58 B1 C50 29.6(5) . . . . ?
C63 C58 B1 C50 -156.4(3) . . . . ?
